data_1553871
loop_
_publ_author_name
'Luo, Jun'
'Huang, Wan-Sha'
'Hu, Sheng-Mou'
'Zhang, Pan-Pan'
'Zhou, Xu-Wei'
'Wang, Xiao-Bing'
'Yang, Ming-Hua'
'Luo, Jian-Guang'
'Wang, Chen'
'Liu, Chang'
'Yao, He-Quan'
'Zhang, Can'
'Sun, Hong-Bin'
'Chen, Yi-Jun'
'Kong, Ling-Yi'

_publ_section_title
;
 Rearranged limonoids with unique 6/5/6/5 tetracarbocyclic skeletons from
 Toona ciliata and biomimetic structure divergence
;
_journal_issue 12
_journal_name_full 'Organic Chemistry Frontiers'
_journal_page_first 2417
_journal_paper_doi 10.1039/C7QO00678K
_journal_volume 4
_journal_year 2017
_chemical_absolute_configuration ad
_chemical_formula_sum 'C31 H38 O9'
_chemical_formula_weight 554.61
_space_group_crystal_system orthorhombic
_space_group_IT_number 19
_space_group_name_Hall 'P 2ac 2ab'
_space_group_name_H-M_alt 'P 21 21 21'
_atom_sites_solution_hydrogens geom
_audit_creation_method SHELXL-2013
_audit_update_record
;
2017-05-19 deposited with the CCDC.
2017-09-06 downloaded from the CCDC.
;
_cell_angle_alpha 90
_cell_angle_beta 90
_cell_angle_gamma 90
_cell_formula_units_Z 8
_cell_length_a 14.68150(10)
_cell_length_b 17.2043(2)
_cell_length_c 23.1115(2)
_cell_measurement_reflns_used 21524
_cell_measurement_temperature 291(2)
_cell_measurement_theta_max 71.2150
_cell_measurement_theta_min 3.9330
_cell_volume 5837.62(9)
_computing_cell_refinement 'CrysAlisPro (Rigaku OD, 2015)'
_computing_data_collection 'CrysAlisPro (Rigaku OD, 2015)'
_computing_data_reduction 'CrysAlisPro (Rigaku OD, 2015)'
_computing_molecular_graphics 'Ortep-3 (L. J. Farrugia, 2001)'
_computing_publication_material SHELXL-97
_computing_structure_refinement 'SHELXL-97 (Sheldrick, 1997)'
_computing_structure_solution 'SHELXS-97 (Sheldrick, 1997)'
_diffrn_ambient_temperature 291(2)
_diffrn_detector_area_resol_mean 5.2169
_diffrn_measured_fraction_theta_full 1.000
_diffrn_measured_fraction_theta_max 0.990
_diffrn_measurement_device_type 'SuperNova, Dual, Cu at zero, AtlasS2'
_diffrn_measurement_method '\w scans'
_diffrn_radiation_type CuK\a
_diffrn_radiation_wavelength 1.54184
_diffrn_reflns_av_R_equivalents 0.0238
_diffrn_reflns_av_unetI/netI 0.0178
_diffrn_reflns_Laue_measured_fraction_full 1.000
_diffrn_reflns_Laue_measured_fraction_max 0.990
_diffrn_reflns_limit_h_max 12
_diffrn_reflns_limit_h_min -17
_diffrn_reflns_limit_k_max 20
_diffrn_reflns_limit_k_min -20
_diffrn_reflns_limit_l_max 27
_diffrn_reflns_limit_l_min -27
_diffrn_reflns_number 42142
_diffrn_reflns_point_group_measured_fraction_full 1.000
_diffrn_reflns_point_group_measured_fraction_max 0.987
_diffrn_reflns_theta_full 67.684
_diffrn_reflns_theta_max 71.336
_diffrn_reflns_theta_min 3.567
_diffrn_source 'micro-focus sealed X-ray tube'
_exptl_absorpt_coefficient_mu 0.760
_exptl_absorpt_correction_T_max 1.00000
_exptl_absorpt_correction_T_min 0.67687
_exptl_absorpt_correction_type multi-scan
_exptl_absorpt_process_details
;
CrysAlisPro 1.171.38.43 (Rigaku Oxford Diffraction, 2015)
Empirical absorption correction using spherical harmonics,
 implemented in SCALE3 ABSPACK scaling algorithm.
;
_exptl_crystal_colour colorless
_exptl_crystal_density_diffrn 1.262
_exptl_crystal_description block
_exptl_crystal_F_000 2368
_exptl_crystal_size_max 0.200
_exptl_crystal_size_mid 0.170
_exptl_crystal_size_min 0.140
_refine_diff_density_max 0.654
_refine_diff_density_min -0.449
_refine_diff_density_rms 0.049
_refine_ls_abs_structure_details
;
 Flack x determined using 4197 quotients [(I+)-(I-)]/[(I+)+(I-)]
 (Parsons and Flack (2004), Acta Cryst. A60, s61).
;
_refine_ls_abs_structure_Flack 0.02(5)
_refine_ls_extinction_method none
_refine_ls_goodness_of_fit_ref 1.034
_refine_ls_hydrogen_treatment constr
_refine_ls_matrix_type full
_refine_ls_number_parameters 735
_refine_ls_number_reflns 11193
_refine_ls_number_restraints 59
_refine_ls_restrained_S_all 1.119
_refine_ls_R_factor_all 0.0685
_refine_ls_R_factor_gt 0.0635
_refine_ls_shift/su_max 0.000
_refine_ls_shift/su_mean 0.000
_refine_ls_structure_factor_coef Fsqd
_refine_ls_weighting_details 'w=1/[\s^2^(Fo^2^)+(0.1220P)^2^+1.3538P] where P=(Fo^2^+2Fc^2^)/3'
_refine_ls_weighting_scheme calc
_refine_ls_wR_factor_gt 0.1821
_refine_ls_wR_factor_ref 0.1891
_reflns_Friedel_coverage 0.811
_reflns_Friedel_fraction_full 1.000
_reflns_Friedel_fraction_max 0.983
_reflns_number_gt 10110
_reflns_number_total 11193
_reflns_threshold_expression 'I > 2\s(I)'
_cod_data_source_file c7qo00678k2.cif
_cod_data_source_block shelxl_CCDC1
_cod_database_code 1553871
_shelx_space_group_comment
;
The symmetry employed for this shelxl refinement is uniquely defined
by the following loop, which should always be used as a source of
symmetry information in preference to the above space-group names.
They are only intended as comments.
;
_shelx_estimated_absorpt_t_min 0.863
_shelx_estimated_absorpt_t_max 0.901
_shelxl_version_number 2013-4

loop_
_space_group_symop_operation_xyz
'x, y, z'
'-x+1/2, -y, z+1/2'
'-x, y+1/2, -z+1/2'
'x+1/2, -y+1/2, -z'

loop_
_atom_site_label
_atom_site_type_symbol
_atom_site_fract_x
_atom_site_fract_y
_atom_site_fract_z
_atom_site_U_iso_or_equiv
_atom_site_adp_type
_atom_site_occupancy
_atom_site_site_symmetry_order
_atom_site_calc_flag
_atom_site_refinement_flags_posn
_atom_site_refinement_flags_adp
O6 O 0.29865(19) 0.51076(15) 0.45619(12) 0.0553(6) Uani 1 1 d . .
O8 O 0.11849(19) 0.47993(17) 0.44620(12) 0.0591(6) Uani 1 1 d . .
O15 O 0.7728(3) 0.73694(16) 0.63302(12) 0.0678(8) Uani 1 1 d . .
O1 O 0.3662(2) 0.14495(18) 0.56879(13) 0.0675(8) Uani 1 1 d . .
O4 O 0.2568(2) 0.20875(17) 0.33437(13) 0.0660(7) Uani 1 1 d . .
O3 O 0.1917(2) 0.4504(2) 0.63793(15) 0.0787(9) Uani 1 1 d . .
O12 O 0.9030(3) 0.4107(2) 0.59974(19) 0.0876(11) Uani 1 1 d . .
C8 C 0.1439(2) 0.3170(2) 0.41323(16) 0.0483(7) Uani 1 1 d . .
C10 C 0.1738(2) 0.2809(2) 0.51044(15) 0.0455(7) Uani 1 1 d . .
C1 C 0.2553(2) 0.25499(19) 0.47012(14) 0.0425(6) Uani 1 1 d . .
H1 H 0.2409 0.2014 0.4590 0.051 Uiso 1 1 calc R U
C49 C 0.9080(3) 0.5972(2) 0.67250(18) 0.0574(9) Uani 1 1 d . .
H49 H 0.8748 0.5889 0.7088 0.069 Uiso 1 1 calc R U
C12 C 0.2726(2) 0.4299(2) 0.46190(15) 0.0466(7) Uani 1 1 d . .
H12 H 0.3095 0.4071 0.4929 0.056 Uiso 1 1 calc R U
O2 O 0.1270(3) 0.3791(3) 0.70608(15) 0.0938(12) Uani 1 1 d . .
C13 C 0.2927(2) 0.38505(19) 0.40633(15) 0.0437(7) Uani 1 1 d . .
C15 C 0.2906(3) 0.2596(2) 0.36300(16) 0.0492(7) Uani 1 1 d . .
C3 C 0.3301(2) 0.2064(2) 0.55864(16) 0.0494(8) Uani 1 1 d . .
C9 C 0.1281(2) 0.3468(2) 0.47395(15) 0.0478(7) Uani 1 1 d . .
H9 H 0.0627 0.3494 0.4823 0.057 Uiso 1 1 calc R U
O14 O 0.6918(4) 0.6750(3) 0.53902(17) 0.1167(18) Uani 1 1 d . U
C14 C 0.2456(2) 0.30363(19) 0.41203(14) 0.0434(7) Uani 1 1 d . .
C47 C 0.7515(3) 0.6546(2) 0.63518(17) 0.0575(9) Uani 1 1 d . .
H47 H 0.7313 0.6425 0.6746 0.069 Uiso 1 1 calc R U
C17 C 0.3948(2) 0.3610(2) 0.39598(16) 0.0494(8) Uani 1 1 d . .
H17 H 0.4188 0.3420 0.4329 0.059 Uiso 1 1 calc R U
C2 C 0.3468(2) 0.2492(2) 0.50265(16) 0.0477(7) Uani 1 1 d . .
H2A H 0.3910 0.2214 0.4793 0.057 Uiso 1 1 calc R U
H2B H 0.3704 0.3008 0.5105 0.057 Uiso 1 1 calc R U
C5 C 0.2066(2) 0.3070(2) 0.57115(15) 0.0480(7) Uani 1 1 d . .
H5 H 0.2439 0.3534 0.5647 0.058 Uiso 1 1 calc R U
C7 C 0.1470(3) 0.3880(3) 0.65700(18) 0.0622(10) Uani 1 1 d . .
O5 O 0.5454(4) 0.4977(3) 0.3173(2) 0.1220(17) Uani 1 1 d . .
C11 C 0.1720(2) 0.4271(2) 0.48121(16) 0.0490(7) Uani 1 1 d . .
H11 H 0.1678 0.4428 0.5219 0.059 Uiso 1 1 calc R U
C4 C 0.2701(2) 0.2476(2) 0.60273(15) 0.0527(8) Uani 1 1 d . .
C18 C 0.2568(3) 0.4275(2) 0.35258(16) 0.0528(8) Uani 1 1 d . .
H18A H 0.1943 0.4419 0.3586 0.079 Uiso 1 1 calc R U
H18B H 0.2611 0.3938 0.3196 0.079 Uiso 1 1 calc R U
H18C H 0.2925 0.4734 0.3459 0.079 Uiso 1 1 calc R U
C51 C 0.8891(3) 0.4740(3) 0.6210(2) 0.0670(11) Uani 1 1 d . .
C48 C 0.8349(3) 0.6051(2) 0.62260(16) 0.0576(9) Uani 1 1 d . .
O7 O 0.3717(5) 0.5047(3) 0.5402(2) 0.140(2) Uani 1 1 d . .
C6 C 0.1248(3) 0.3342(3) 0.60841(17) 0.0581(9) Uani 1 1 d . .
H6A H 0.0813 0.3598 0.5832 0.070 Uiso 1 1 calc R U
H6B H 0.0951 0.2886 0.6243 0.070 Uiso 1 1 calc R U
C20 C 0.4587(3) 0.4231(3) 0.3747(2) 0.0609(9) Uani 1 1 d . .
O10 O 0.6667(4) 0.4199(3) 0.7942(3) 0.1295(19) Uani 1 1 d . .
O13 O 1.0927(4) 0.7414(4) 0.6817(3) 0.1311(19) Uani 1 1 d . U
C38 C 0.7416(3) 0.5027(3) 0.72741(18) 0.0626(9) Uani 1 1 d . .
H38A H 0.7966 0.4787 0.7423 0.075 Uiso 1 1 calc R U
H38B H 0.7456 0.5583 0.7337 0.075 Uiso 1 1 calc R U
C19 C 0.1069(3) 0.2133(2) 0.51492(18) 0.0566(9) Uani 1 1 d . .
H19A H 0.0763 0.2066 0.4786 0.085 Uiso 1 1 calc R U
H19B H 0.0629 0.2241 0.5446 0.085 Uiso 1 1 calc R U
H19C H 0.1394 0.1666 0.5245 0.085 Uiso 1 1 calc R U
C37 C 0.7316(3) 0.4853(2) 0.66219(18) 0.0598(9) Uani 1 1 d . .
H37 H 0.7374 0.4288 0.6589 0.072 Uiso 1 1 calc R U
C44 C 0.8012(3) 0.5194(2) 0.61615(18) 0.0598(9) Uani 1 1 d . .
C53 C 0.9711(3) 0.6646(3) 0.6817(2) 0.0678(11) Uani 1 1 d . .
C16 C 0.3861(3) 0.2908(2) 0.3555(2) 0.0607(9) Uani 1 1 d . .
H16A H 0.3962 0.3064 0.3157 0.073 Uiso 1 1 calc R U
H16B H 0.4306 0.2514 0.3656 0.073 Uiso 1 1 calc R U
O16 O 0.6975(6) 0.7541(3) 0.7154(2) 0.142(3) Uani 1 1 d . .
C36 C 0.6337(3) 0.5043(3) 0.6384(2) 0.0686(11) Uani 1 1 d . .
O9 O 0.1033(6) 0.5599(4) 0.5206(2) 0.166(3) Uani 1 1 d . .
C28 C 0.3376(3) 0.2925(3) 0.64190(18) 0.0670(11) Uani 1 1 d . .
H28A H 0.3795 0.2566 0.6593 0.100 Uiso 1 1 calc R U
H28B H 0.3044 0.3192 0.6717 0.100 Uiso 1 1 calc R U
H28C H 0.3707 0.3296 0.6190 0.100 Uiso 1 1 calc R U
C54 C 0.9539(4) 0.7314(3) 0.7160(2) 0.0815(13) Uani 1 1 d . .
H54 H 0.9002 0.7419 0.7358 0.098 Uiso 1 1 calc R U
C33 C 0.6590(4) 0.4701(3) 0.7582(3) 0.0848(15) Uani 1 1 d . .
C45 C 0.7417(4) 0.5143(3) 0.56322(19) 0.0705(11) Uani 1 1 d . .
C57 C 0.7367(5) 0.7803(3) 0.6760(2) 0.0871(17) Uani 1 1 d . .
C30 C 0.0821(3) 0.3027(3) 0.37308(19) 0.0611(10) Uani 1 1 d . .
H30A H 0.0207 0.3110 0.3809 0.073 Uiso 1 1 calc R U
H30B H 0.1000 0.2843 0.3370 0.073 Uiso 1 1 calc R U
C55 C 1.0272(6) 0.7763(4) 0.7151(3) 0.1008(18) Uani 1 1 d . U
H55 H 1.0332 0.8238 0.7340 0.121 Uiso 1 1 calc R U
C29 C 0.2211(3) 0.1871(3) 0.6410(2) 0.0776(13) Uani 1 1 d . .
H29A H 0.1722 0.1639 0.6196 0.116 Uiso 1 1 calc R U
H29B H 0.1970 0.2123 0.6748 0.116 Uiso 1 1 calc R U
H29C H 0.2635 0.1476 0.6525 0.116 Uiso 1 1 calc R U
C35 C 0.5735(3) 0.5467(3) 0.6835(3) 0.0844(17) Uani 1 1 d . .
H35 H 0.6041 0.5964 0.6908 0.101 Uiso 1 1 calc R U
C25 C 0.3451(4) 0.5421(3) 0.4999(3) 0.0851(15) Uani 1 1 d . .
C52 C 0.8843(5) 0.6319(3) 0.5673(2) 0.0822(14) Uani 1 1 d . .
H52A H 0.9086 0.6831 0.5731 0.123 Uiso 1 1 calc R U
H52B H 0.8420 0.6328 0.5356 0.123 Uiso 1 1 calc R U
H52C H 0.9331 0.5966 0.5587 0.123 Uiso 1 1 calc R U
C46 C 0.6713(4) 0.6390(3) 0.5942(2) 0.0818(15) Uani 1 1 d . .
H46 H 0.6160 0.6623 0.6103 0.098 Uiso 1 1 calc R U
C34 C 0.5677(4) 0.5058(4) 0.7436(3) 0.096(2) Uani 1 1 d . .
C27 C 0.0823(5) 0.5402(4) 0.4717(2) 0.107(2) Uani 1 1 d . .
C50 C 0.9556(3) 0.5206(3) 0.6572(3) 0.0756(12) Uani 1 1 d . .
H50A H 1.0109 0.5306 0.6356 0.091 Uiso 1 1 calc R U
H50B H 0.9713 0.4923 0.6922 0.091 Uiso 1 1 calc R U
C64 C 0.7601(6) 0.4839(3) 0.5122(2) 0.0938(17) Uani 1 1 d . .
H64A H 0.7160 0.4839 0.4833 0.113 Uiso 1 1 calc R U
H64B H 0.8172 0.4625 0.5050 0.113 Uiso 1 1 calc R U
C43 C 0.6546(4) 0.5513(3) 0.5832(2) 0.0802(15) Uani 1 1 d . .
H43 H 0.6064 0.5439 0.5544 0.096 Uiso 1 1 calc R U
C22 C 0.5121(4) 0.4734(4) 0.4094(3) 0.0825(14) Uani 1 1 d . .
H22 H 0.5123 0.4754 0.4496 0.099 Uiso 1 1 calc R U
C23 C 0.5620(5) 0.5172(4) 0.3739(4) 0.104(2) Uani 1 1 d . .
H23 H 0.6024 0.5556 0.3858 0.125 Uiso 1 1 calc R U
C24 C 0.2224(5) 0.5048(4) 0.6806(4) 0.108(2) Uani 1 1 d . .
H24A H 0.2585 0.5443 0.6623 0.162 Uiso 1 1 calc R U
H24B H 0.2585 0.4782 0.7090 0.162 Uiso 1 1 calc R U
H24C H 0.1708 0.5283 0.6991 0.162 Uiso 1 1 calc R U
C58 C 0.7599(7) 0.8642(3) 0.6675(3) 0.112(3) Uani 1 1 d . .
H58A H 0.8248 0.8708 0.6694 0.168 Uiso 1 1 calc R U
H58B H 0.7315 0.8947 0.6972 0.168 Uiso 1 1 calc R U
H58C H 0.7384 0.8810 0.6303 0.168 Uiso 1 1 calc R U
C21 C 0.4824(5) 0.4401(5) 0.3203(3) 0.099(2) Uani 1 1 d . .
H21 H 0.4584 0.4152 0.2880 0.118 Uiso 1 1 calc R U
C56 C 1.0569(5) 0.6737(4) 0.6629(3) 0.104(2) Uani 1 1 d . .
H56 H 1.0877 0.6380 0.6399 0.125 Uiso 1 1 calc R U
C61 C 0.5886(4) 0.4272(3) 0.6194(3) 0.0875(16) Uani 1 1 d . .
H61A H 0.6205 0.4065 0.5866 0.131 Uiso 1 1 calc R U
H61B H 0.5262 0.4366 0.6091 0.131 Uiso 1 1 calc R U
H61C H 0.5910 0.3905 0.6507 0.131 Uiso 1 1 calc R U
C39 C 0.5539(5) 0.5701(6) 0.7910(3) 0.126(3) Uani 1 1 d . .
H39A H 0.5593 0.5471 0.8287 0.189 Uiso 1 1 calc R U
H39B H 0.4945 0.5927 0.7869 0.189 Uiso 1 1 calc R U
H39C H 0.5994 0.6097 0.7865 0.189 Uiso 1 1 calc R U
C26 C 0.3643(7) 0.6266(4) 0.4883(4) 0.124(3) Uani 1 1 d . .
H26A H 0.3866 0.6325 0.4495 0.186 Uiso 1 1 calc R U
H26B H 0.4093 0.6451 0.5152 0.186 Uiso 1 1 calc R U
H26C H 0.3092 0.6561 0.4929 0.186 Uiso 1 1 calc R U
C41 C 0.4802(4) 0.5683(5) 0.6572(4) 0.122(3) Uani 1 1 d . .
H41A H 0.4849 0.5671 0.6153 0.147 Uiso 1 1 calc R U
H41B H 0.4357 0.5295 0.6686 0.147 Uiso 1 1 calc R U
C59 C 0.6212(10) 0.7058(7) 0.5084(5) 0.178(5) Uani 1 1 d D U
C31 C 0.0224(7) 0.5840(6) 0.4311(3) 0.146(4) Uani 1 1 d . .
H31A H 0.0592 0.6167 0.4068 0.219 Uiso 1 1 calc R U
H31B H -0.0193 0.6156 0.4527 0.219 Uiso 1 1 calc R U
H31C H -0.0110 0.5480 0.4075 0.219 Uiso 1 1 calc R U
C40 C 0.4921(6) 0.4450(7) 0.7515(5) 0.159(5) Uani 1 1 d . .
H40A H 0.4923 0.4100 0.7191 0.239 Uiso 1 1 calc R U
H40B H 0.4342 0.4707 0.7538 0.239 Uiso 1 1 calc R U
H40C H 0.5027 0.4163 0.7865 0.239 Uiso 1 1 calc R U
C60 C 0.6512(13) 0.7370(7) 0.4552(5) 0.218(7) Uani 1 1 d . U
H60A H 0.6575 0.7924 0.4587 0.262 Uiso 1 1 calc R U
H60B H 0.6075 0.7253 0.4256 0.262 Uiso 1 1 calc R U
H60C H 0.7089 0.7146 0.4452 0.262 Uiso 1 1 calc R U
C42 C 0.4465(5) 0.6472(6) 0.6754(5) 0.162(4) Uani 1 1 d D U
O19 O 0.5522(9) 0.7188(10) 0.5352(7) 0.301(8) Uani 1 1 d D U
O18 O 0.3606(5) 0.6519(5) 0.6894(5) 0.233(4) Uani 1 1 d D U
O17 O 0.4904(7) 0.7040(5) 0.6808(6) 0.218(4) Uani 1 1 d D U
C63 C 0.3337(12) 0.7348(6) 0.6960(9) 0.259(9) Uani 1 1 d D U
H63A H 0.2970 0.7502 0.6636 0.311 Uiso 1 1 calc R U
H63B H 0.3873 0.7666 0.6977 0.311 Uiso 1 1 calc R U
H63C H 0.2993 0.7410 0.7311 0.311 Uiso 1 1 calc R U

loop_
_atom_site_aniso_label
_atom_site_aniso_U_11
_atom_site_aniso_U_22
_atom_site_aniso_U_33
_atom_site_aniso_U_23
_atom_site_aniso_U_13
_atom_site_aniso_U_12
O6 0.0590(14) 0.0473(13) 0.0596(15) -0.0050(11) -0.0102(12) -0.0047(11)
O8 0.0564(14) 0.0609(15) 0.0600(15) -0.0010(12) -0.0052(12) 0.0187(12)
O15 0.104(2) 0.0493(14) 0.0499(14) 0.0017(11) -0.0055(14) 0.0130(14)
O1 0.0816(19) 0.0600(16) 0.0610(16) 0.0067(13) -0.0143(14) 0.0125(15)
O4 0.0810(19) 0.0577(15) 0.0592(15) -0.0120(13) -0.0009(14) -0.0037(14)
O3 0.076(2) 0.087(2) 0.073(2) -0.0081(18) 0.0010(17) -0.0104(17)
O12 0.090(2) 0.0638(19) 0.108(3) -0.0128(18) 0.016(2) 0.0244(17)
C8 0.0429(16) 0.0508(17) 0.0511(18) 0.0023(14) -0.0087(14) -0.0008(14)
C10 0.0338(14) 0.0567(19) 0.0460(17) 0.0003(14) 0.0003(12) 0.0009(13)
C1 0.0380(14) 0.0461(16) 0.0434(15) 0.0010(13) 0.0000(13) -0.0013(13)
C49 0.054(2) 0.060(2) 0.058(2) 0.0079(17) 0.0058(17) 0.0040(17)
C12 0.0483(17) 0.0440(16) 0.0476(17) -0.0008(13) -0.0053(14) 0.0003(14)
O2 0.112(3) 0.118(3) 0.0513(17) -0.0034(18) 0.0138(18) 0.007(3)
C13 0.0396(15) 0.0441(16) 0.0474(17) 0.0013(13) -0.0056(13) 0.0003(13)
C15 0.0552(18) 0.0462(17) 0.0464(17) 0.0006(14) -0.0016(14) 0.0048(15)
C3 0.0416(16) 0.058(2) 0.0481(17) 0.0038(15) -0.0086(13) -0.0007(15)
C9 0.0306(14) 0.063(2) 0.0495(18) 0.0032(15) -0.0024(13) 0.0003(14)
O14 0.196(5) 0.088(2) 0.066(2) 0.0019(18) -0.049(3) 0.038(3)
C14 0.0438(16) 0.0438(15) 0.0424(15) -0.0002(13) -0.0040(13) 0.0024(13)
C47 0.076(3) 0.0466(17) 0.0497(19) -0.0032(15) -0.0073(18) 0.0121(18)
C17 0.0430(17) 0.0538(19) 0.0514(18) 0.0041(15) 0.0048(14) 0.0001(14)
C2 0.0395(15) 0.0555(18) 0.0480(17) 0.0052(14) -0.0024(13) 0.0043(14)
C5 0.0398(15) 0.0606(19) 0.0435(17) 0.0049(14) 0.0003(13) -0.0005(15)
C7 0.050(2) 0.084(3) 0.053(2) -0.0007(19) 0.0047(16) 0.0118(19)
O5 0.116(3) 0.139(4) 0.111(4) 0.024(3) 0.022(3) -0.054(3)
C11 0.0442(17) 0.0553(19) 0.0476(17) -0.0032(15) -0.0021(14) 0.0073(14)
C4 0.0423(16) 0.070(2) 0.0456(17) 0.0091(16) -0.0014(13) 0.0004(16)
C18 0.060(2) 0.0513(18) 0.0471(18) 0.0034(14) -0.0010(16) 0.0023(16)
C51 0.074(3) 0.057(2) 0.070(3) 0.0003(19) 0.012(2) 0.013(2)
C48 0.073(2) 0.053(2) 0.0462(18) 0.0034(15) 0.0057(17) 0.0086(18)
O7 0.204(6) 0.109(3) 0.107(3) 0.004(3) -0.090(4) -0.043(4)
C6 0.0438(18) 0.076(3) 0.054(2) -0.0005(18) 0.0061(15) 0.0012(17)
C20 0.051(2) 0.065(2) 0.066(2) 0.0076(19) 0.0092(17) -0.0024(17)
O10 0.154(5) 0.105(3) 0.129(4) 0.033(3) 0.042(4) -0.032(3)
O13 0.111(3) 0.130(4) 0.152(5) 0.009(4) 0.025(3) -0.055(3)
C38 0.068(2) 0.061(2) 0.058(2) 0.0020(17) -0.0014(19) -0.0058(19)
C19 0.0457(17) 0.064(2) 0.060(2) 0.0020(17) 0.0014(15) -0.0089(16)
C37 0.065(2) 0.0515(19) 0.063(2) -0.0085(17) -0.0014(18) 0.0060(17)
C44 0.075(2) 0.052(2) 0.052(2) -0.0056(16) 0.0021(18) 0.0139(19)
C53 0.069(3) 0.071(3) 0.064(2) 0.010(2) 0.007(2) -0.005(2)
C16 0.059(2) 0.058(2) 0.066(2) -0.0079(18) 0.0113(18) 0.0046(17)
O16 0.272(8) 0.072(2) 0.082(3) -0.019(2) 0.069(4) -0.010(3)
C36 0.066(2) 0.064(2) 0.076(3) -0.029(2) -0.014(2) 0.0087(19)
O9 0.275(8) 0.142(5) 0.080(3) -0.016(3) -0.011(4) 0.128(6)
C28 0.057(2) 0.095(3) 0.049(2) -0.008(2) -0.0117(17) 0.008(2)
C54 0.093(3) 0.084(3) 0.067(3) -0.002(2) -0.001(2) -0.014(3)
C33 0.095(4) 0.079(3) 0.080(3) -0.017(3) 0.015(3) -0.029(3)
C45 0.095(3) 0.060(2) 0.057(2) -0.0135(18) -0.007(2) 0.013(2)
C57 0.158(5) 0.052(2) 0.052(2) -0.0036(18) 0.002(3) 0.013(3)
C30 0.0486(19) 0.077(3) 0.057(2) 0.0010(19) -0.0132(16) -0.0044(18)
C55 0.129(5) 0.080(3) 0.094(4) 0.002(3) 0.004(3) -0.036(3)
C29 0.067(3) 0.098(3) 0.067(3) 0.032(3) 0.005(2) 0.001(2)
C35 0.055(2) 0.089(3) 0.109(4) -0.056(3) -0.010(2) 0.002(2)
C25 0.092(4) 0.074(3) 0.090(3) -0.016(3) -0.028(3) -0.014(3)
C52 0.117(4) 0.078(3) 0.052(2) 0.003(2) 0.017(2) 0.011(3)
C46 0.110(4) 0.069(3) 0.066(3) -0.015(2) -0.033(3) 0.031(3)
C34 0.073(3) 0.109(4) 0.107(4) -0.053(4) 0.023(3) -0.027(3)
C27 0.142(5) 0.116(5) 0.064(3) 0.016(3) 0.029(3) 0.082(4)
C50 0.066(3) 0.072(3) 0.089(3) 0.000(2) 0.003(2) 0.013(2)
C64 0.134(5) 0.087(3) 0.060(3) -0.019(2) -0.005(3) 0.020(4)
C43 0.095(3) 0.073(3) 0.073(3) -0.028(2) -0.036(3) 0.025(3)
C22 0.075(3) 0.091(3) 0.082(3) -0.002(3) 0.001(2) -0.026(3)
C23 0.090(4) 0.093(4) 0.129(6) 0.005(4) 0.015(4) -0.042(3)
C24 0.086(4) 0.102(4) 0.137(6) -0.042(4) -0.019(4) -0.003(3)
C58 0.199(8) 0.052(2) 0.085(4) -0.002(2) -0.011(5) 0.006(4)
C21 0.099(4) 0.129(5) 0.068(3) 0.009(3) 0.017(3) -0.051(4)
C56 0.105(4) 0.097(4) 0.110(5) 0.001(4) 0.037(4) -0.023(4)
C61 0.078(3) 0.085(3) 0.099(4) -0.045(3) -0.008(3) -0.002(3)
C39 0.100(4) 0.160(7) 0.117(5) -0.082(5) 0.026(4) -0.017(5)
C26 0.154(7) 0.065(3) 0.153(7) -0.026(4) -0.048(6) -0.029(4)
C41 0.068(3) 0.144(6) 0.155(7) -0.084(6) -0.027(4) 0.030(4)
C59 0.209(9) 0.144(7) 0.181(9) 0.085(7) -0.048(7) 0.019(7)
C31 0.188(9) 0.162(7) 0.087(4) 0.021(4) 0.009(5) 0.126(7)
C40 0.109(5) 0.201(10) 0.167(8) -0.083(8) 0.056(6) -0.087(6)
C60 0.331(17) 0.163(9) 0.160(9) 0.080(8) -0.121(10) -0.028(10)
C42 0.105(4) 0.199(7) 0.184(8) -0.120(7) -0.051(5) 0.065(5)
O19 0.200(9) 0.355(15) 0.346(15) 0.219(13) -0.011(9) 0.089(10)
O18 0.123(4) 0.206(6) 0.370(10) -0.187(7) -0.026(6) 0.037(4)
O17 0.183(6) 0.155(6) 0.317(12) -0.087(8) 0.030(8) 0.059(4)
C63 0.263(16) 0.209(10) 0.305(18) -0.091(13) 0.002(14) 0.119(12)

loop_
_atom_type_symbol
_atom_type_description
_atom_type_scat_dispersion_real
_atom_type_scat_dispersion_imag
_atom_type_scat_source
C C 0.0181 0.0091 'International Tables Vol C Tables 4.2.6.8 and 6.1.1.4'
H H 0.0000 0.0000 'International Tables Vol C Tables 4.2.6.8 and 6.1.1.4'
O O 0.0492 0.0322 'International Tables Vol C Tables 4.2.6.8 and 6.1.1.4'

loop_
_geom_angle_atom_site_label_1
_geom_angle_atom_site_label_2
_geom_angle_atom_site_label_3
_geom_angle
C25 O6 C12 117.0(4)
C27 O8 C11 117.8(4)
C57 O15 C47 115.4(4)
C7 O3 C24 117.0(5)
C30 C8 C9 127.6(4)
C30 C8 C14 129.6(4)
C9 C8 C14 102.7(3)
C19 C10 C5 111.1(3)
C19 C10 C9 108.2(3)
C5 C10 C9 114.3(3)
C19 C10 C1 108.2(3)
C5 C10 C1 112.3(3)
C9 C10 C1 102.2(3)
C2 C1 C10 113.0(3)
C2 C1 C14 121.6(3)
C10 C1 C14 106.3(3)
C2 C1 H1 104.8
C10 C1 H1 104.8
C14 C1 H1 104.8
C53 C49 C50 114.6(4)
C53 C49 C48 117.1(4)
C50 C49 C48 102.4(4)
C53 C49 H49 107.4
C50 C49 H49 107.4
C48 C49 H49 107.4
O6 C12 C13 111.0(3)
O6 C12 C11 108.0(3)
C13 C12 C11 114.3(3)
O6 C12 H12 107.8
C13 C12 H12 107.8
C11 C12 H12 107.8
C12 C13 C18 112.0(3)
C12 C13 C14 107.2(3)
C18 C13 C14 110.0(3)
C12 C13 C17 116.4(3)
C18 C13 C17 109.2(3)
C14 C13 C17 101.4(3)
O4 C15 C16 125.2(4)
O4 C15 C14 126.6(3)
C16 C15 C14 108.2(3)
O1 C3 C2 121.6(4)
O1 C3 C4 122.2(3)
C2 C3 C4 116.2(3)
C8 C9 C11 110.0(3)
C8 C9 C10 100.9(3)
C11 C9 C10 114.4(3)
C8 C9 H9 110.4
C11 C9 H9 110.4
C10 C9 H9 110.4
C59 O14 C46 117.7(8)
C8 C14 C15 121.3(3)
C8 C14 C13 107.5(3)
C15 C14 C13 101.1(3)
C8 C14 C1 98.8(3)
C15 C14 C1 109.3(3)
C13 C14 C1 120.2(3)
O15 C47 C48 111.6(4)
O15 C47 C46 108.3(3)
C48 C47 C46 113.7(3)
O15 C47 H47 107.7
C48 C47 H47 107.7
C46 C47 H47 107.7
C20 C17 C16 114.3(3)
C20 C17 C13 117.2(3)
C16 C17 C13 102.7(3)
C20 C17 H17 107.3
C16 C17 H17 107.3
C13 C17 H17 107.3
C3 C2 C1 107.9(3)
C3 C2 H2A 110.1
C1 C2 H2A 110.1
C3 C2 H2B 110.1
C1 C2 H2B 110.1
H2A C2 H2B 108.4
C10 C5 C6 110.4(3)
C10 C5 C4 114.7(3)
C6 C5 C4 113.6(3)
C10 C5 H5 105.8
C6 C5 H5 105.8
C4 C5 H5 105.8
O2 C7 O3 123.0(5)
O2 C7 C6 126.0(5)
O3 C7 C6 111.0(3)
C21 O5 C23 104.6(5)
O8 C11 C9 106.0(3)
O8 C11 C12 109.7(3)
C9 C11 C12 113.5(3)
O8 C11 H11 109.2
C9 C11 H11 109.2
C12 C11 H11 109.2
C3 C4 C29 109.9(4)
C3 C4 C28 104.7(3)
C29 C4 C28 107.4(4)
C3 C4 C5 109.7(3)
C29 C4 C5 115.4(3)
C28 C4 C5 109.1(3)
C13 C18 H18A 109.5
C13 C18 H18B 109.5
H18A C18 H18B 109.5
C13 C18 H18C 109.5
H18A C18 H18C 109.5
H18B C18 H18C 109.5
O12 C51 C44 125.3(5)
O12 C51 C50 126.2(5)
C44 C51 C50 108.5(4)
C47 C48 C52 111.7(4)
C47 C48 C44 106.9(4)
C52 C48 C44 110.7(4)
C47 C48 C49 117.1(3)
C52 C48 C49 108.2(4)
C44 C48 C49 101.8(3)
C7 C6 C5 115.9(3)
C7 C6 H6A 108.3
C5 C6 H6A 108.3
C7 C6 H6B 108.3
C5 C6 H6B 108.3
H6A C6 H6B 107.4
C21 C20 C22 104.8(4)
C21 C20 C17 128.7(5)
C22 C20 C17 126.3(4)
C56 O13 C55 106.6(5)
C33 C38 C37 108.2(4)
C33 C38 H38A 110.1
C37 C38 H38A 110.1
C33 C38 H38B 110.1
C37 C38 H38B 110.1
H38A C38 H38B 108.4
C10 C19 H19A 109.5
C10 C19 H19B 109.5
H19A C19 H19B 109.5
C10 C19 H19C 109.5
H19A C19 H19C 109.5
H19B C19 H19C 109.5
C38 C37 C36 112.9(4)
C38 C37 C44 121.5(4)
C36 C37 C44 106.1(4)
C38 C37 H37 105.0
C36 C37 H37 105.0
C44 C37 H37 105.0
C45 C44 C51 121.7(4)
C45 C44 C48 108.4(4)
C51 C44 C48 102.1(4)
C45 C44 C37 98.6(4)
C51 C44 C37 108.0(3)
C48 C44 C37 119.2(3)
C56 C53 C54 104.7(5)
C56 C53 C49 128.7(5)
C54 C53 C49 126.5(4)
C15 C16 C17 106.7(3)
C15 C16 H16A 110.4
C17 C16 H16A 110.4
C15 C16 H16B 110.4
C17 C16 H16B 110.4
H16A C16 H16B 108.6
C43 C36 C61 107.5(4)
C43 C36 C35 115.1(4)
C61 C36 C35 110.6(4)
C43 C36 C37 102.5(4)
C61 C36 C37 108.2(4)
C35 C36 C37 112.5(4)
C4 C28 H28A 109.5
C4 C28 H28B 109.5
H28A C28 H28B 109.5
C4 C28 H28C 109.5
H28A C28 H28C 109.5
H28B C28 H28C 109.5
C55 C54 C53 108.6(6)
C55 C54 H54 125.7
C53 C54 H54 125.7
O10 C33 C34 121.9(6)
O10 C33 C38 121.0(6)
C34 C33 C38 117.0(5)
C64 C45 C43 128.2(5)
C64 C45 C44 129.2(5)
C43 C45 C44 102.7(3)
O16 C57 O15 123.7(4)
O16 C57 C58 126.0(5)
O15 C57 C58 110.2(5)
C8 C30 H30A 120.0
C8 C30 H30B 120.0
H30A C30 H30B 120.0
C54 C55 O13 108.8(6)
C54 C55 H55 125.6
O13 C55 H55 125.6
C4 C29 H29A 109.5
C4 C29 H29B 109.5
H29A C29 H29B 109.5
C4 C29 H29C 109.5
H29A C29 H29C 109.5
H29B C29 H29C 109.5
C41 C35 C36 110.7(5)
C41 C35 C34 114.3(6)
C36 C35 C34 114.7(5)
C41 C35 H35 105.4
C36 C35 H35 105.4
C34 C35 H35 105.4
O7 C25 O6 122.6(5)
O7 C25 C26 126.7(5)
O6 C25 C26 110.6(5)
C48 C52 H52A 109.5
C48 C52 H52B 109.5
H52A C52 H52B 109.5
C48 C52 H52C 109.5
H52A C52 H52C 109.5
H52B C52 H52C 109.5
O14 C46 C47 108.0(5)
O14 C46 C43 107.8(4)
C47 C46 C43 113.1(4)
O14 C46 H46 109.3
C47 C46 H46 109.3
C43 C46 H46 109.3
C33 C34 C40 109.7(7)
C33 C34 C35 109.5(4)
C40 C34 C35 116.9(7)
C33 C34 C39 104.1(5)
C40 C34 C39 107.7(6)
C35 C34 C39 108.1(6)
O9 C27 O8 122.4(5)
O9 C27 C31 126.4(6)
O8 C27 C31 110.9(6)
C51 C50 C49 106.8(4)
C51 C50 H50A 110.4
C49 C50 H50A 110.4
C51 C50 H50B 110.4
C49 C50 H50B 110.4
H50A C50 H50B 108.6
C45 C64 H64A 120.0
C45 C64 H64B 120.0
H64A C64 H64B 120.0
C45 C43 C36 101.7(4)
C45 C43 C46 109.2(5)
C36 C43 C46 114.0(4)
C45 C43 H43 110.6
C36 C43 H43 110.6
C46 C43 H43 110.6
C23 C22 C20 107.4(5)
C23 C22 H22 126.3
C20 C22 H22 126.3
C22 C23 O5 110.6(5)
C22 C23 H23 124.7
O5 C23 H23 124.7
O3 C24 H24A 109.5
O3 C24 H24B 109.5
H24A C24 H24B 109.5
O3 C24 H24C 109.5
H24A C24 H24C 109.5
H24B C24 H24C 109.5
C57 C58 H58A 109.5
C57 C58 H58B 109.5
H58A C58 H58B 109.5
C57 C58 H58C 109.5
H58A C58 H58C 109.5
H58B C58 H58C 109.5
C20 C21 O5 112.6(6)
C20 C21 H21 123.7
O5 C21 H21 123.7
C53 C56 O13 111.2(6)
C53 C56 H56 124.4
O13 C56 H56 124.4
C36 C61 H61A 109.5
C36 C61 H61B 109.5
H61A C61 H61B 109.5
C36 C61 H61C 109.5
H61A C61 H61C 109.5
H61B C61 H61C 109.5
C34 C39 H39A 109.5
C34 C39 H39B 109.5
H39A C39 H39B 109.5
C34 C39 H39C 109.5
H39A C39 H39C 109.5
H39B C39 H39C 109.5
C25 C26 H26A 109.5
C25 C26 H26B 109.5
H26A C26 H26B 109.5
C25 C26 H26C 109.5
H26A C26 H26C 109.5
H26B C26 H26C 109.5
C42 C41 C35 113.5(5)
C42 C41 H41A 108.9
C35 C41 H41A 108.9
C42 C41 H41B 108.9
C35 C41 H41B 108.9
H41A C41 H41B 107.7
O19 C59 O14 116.4(11)
O19 C59 C60 129.6(13)
O14 C59 C60 111.2(13)
C27 C31 H31A 109.5
C27 C31 H31B 109.5
H31A C31 H31B 109.5
C27 C31 H31C 109.5
H31A C31 H31C 109.5
H31B C31 H31C 109.5
C34 C40 H40A 109.5
C34 C40 H40B 109.5
H40A C40 H40B 109.5
C34 C40 H40C 109.5
H40A C40 H40C 109.5
H40B C40 H40C 109.5
C59 C60 H60A 109.5
C59 C60 H60B 109.5
H60A C60 H60B 109.5
C59 C60 H60C 109.5
H60A C60 H60C 109.5
H60B C60 H60C 109.5
O17 C42 O18 116.8(8)
O17 C42 C41 126.7(7)
O18 C42 C41 116.4(8)
C42 O18 C63 110.0(9)
O18 C63 H63A 109.5
O18 C63 H63B 109.5
H63A C63 H63B 109.5
O18 C63 H63C 109.5
H63A C63 H63C 109.5
H63B C63 H63C 109.5

loop_
_geom_bond_atom_site_label_1
_geom_bond_atom_site_label_2
_geom_bond_distance
O6 C25 1.334(6)
O6 C12 1.448(4)
O8 C27 1.307(6)
O8 C11 1.449(4)
O15 C57 1.351(6)
O15 C47 1.452(5)
O1 C3 1.206(5)
O4 C15 1.204(5)
O3 C7 1.334(6)
O3 C24 1.432(7)
O12 C51 1.212(6)
C8 C30 1.320(5)
C8 C9 1.512(5)
C8 C14 1.512(5)
C10 C19 1.526(5)
C10 C5 1.550(5)
C10 C9 1.563(5)
C10 C1 1.582(4)
C1 C2 1.542(4)
C1 C14 1.588(4)
C1 H1 0.9800
C49 C53 1.500(7)
C49 C50 1.533(6)
C49 C48 1.581(6)
C49 H49 0.9800
C12 C13 1.527(5)
C12 C11 1.544(5)
C12 H12 0.9800
O2 C7 1.182(5)
C13 C18 1.534(5)
C13 C14 1.567(5)
C13 C17 1.574(5)
C15 C16 1.512(6)
C15 C14 1.514(5)
C3 C2 1.509(5)
C3 C4 1.521(5)
C9 C11 1.534(5)
C9 H9 0.9800
O14 C59 1.362(13)
O14 C46 1.450(8)
C47 C48 1.520(6)
C47 C46 1.535(7)
C47 H47 0.9800
C17 C20 1.504(5)
C17 C16 1.533(6)
C17 H17 0.9800
C2 H2A 0.9700
C2 H2B 0.9700
C5 C6 1.551(5)
C5 C4 1.565(5)
C5 H5 0.9800
C7 C6 1.491(6)
O5 C21 1.357(7)
O5 C23 1.371(10)
C11 H11 0.9800
C4 C29 1.544(6)
C4 C28 1.549(6)
C18 H18A 0.9600
C18 H18B 0.9600
C18 H18C 0.9600
C51 C44 1.513(6)
C51 C50 1.515(8)
C48 C52 1.541(6)
C48 C44 1.563(6)
O7 C25 1.196(8)
C6 H6A 0.9700
C6 H6B 0.9700
C20 C21 1.337(7)
C20 C22 1.418(7)
O10 C33 1.204(8)
O13 C56 1.350(9)
O13 C55 1.371(10)
C38 C33 1.514(7)
C38 C37 1.543(6)
C38 H38A 0.9700
C38 H38B 0.9700
C19 H19A 0.9600
C19 H19B 0.9600
C19 H19C 0.9600
C37 C36 1.573(6)
C37 C44 1.587(6)
C37 H37 0.9800
C44 C45 1.505(6)
C53 C56 1.341(8)
C53 C54 1.419(8)
C16 H16A 0.9700
C16 H16B 0.9700
O16 C57 1.168(7)
C36 C43 1.541(8)
C36 C61 1.547(6)
C36 C35 1.550(7)
O9 C27 1.219(9)
C28 H28A 0.9600
C28 H28B 0.9600
C28 H28C 0.9600
C54 C55 1.325(9)
C54 H54 0.9300
C33 C34 1.514(10)
C45 C64 1.318(7)
C45 C43 1.501(8)
C57 C58 1.496(8)
C30 H30A 0.9300
C30 H30B 0.9300
C55 H55 0.9300
C29 H29A 0.9600
C29 H29B 0.9600
C29 H29C 0.9600
C35 C41 1.545(8)
C35 C34 1.559(10)
C35 H35 0.9800
C25 C26 1.504(9)
C52 H52A 0.9600
C52 H52B 0.9600
C52 H52C 0.9600
C46 C43 1.550(7)
C46 H46 0.9800
C34 C40 1.535(9)
C34 C39 1.570(8)
C27 C31 1.491(8)
C50 H50A 0.9700
C50 H50B 0.9700
C64 H64A 0.9300
C64 H64B 0.9300
C43 H43 0.9800
C22 C23 1.334(8)
C22 H22 0.9300
C23 H23 0.9300
C24 H24A 0.9600
C24 H24B 0.9600
C24 H24C 0.9600
C58 H58A 0.9600
C58 H58B 0.9600
C58 H58C 0.9600
C21 H21 0.9300
C56 H56 0.9300
C61 H61A 0.9600
C61 H61B 0.9600
C61 H61C 0.9600
C39 H39A 0.9600
C39 H39B 0.9600
C39 H39C 0.9600
C26 H26A 0.9600
C26 H26B 0.9600
C26 H26C 0.9600
C41 C42 1.504(11)
C41 H41A 0.9700
C41 H41B 0.9700
C59 O19 1.207(7)
C59 C60 1.413(17)
C31 H31A 0.9600
C31 H31B 0.9600
C31 H31C 0.9600
C40 H40A 0.9600
C40 H40B 0.9600
C40 H40C 0.9600
C60 H60A 0.9600
C60 H60B 0.9600
C60 H60C 0.9600
C42 O17 1.179(6)
C42 O18 1.304(6)
O18 C63 1.487(6)
C63 H63A 0.9600
C63 H63B 0.9600
C63 H63C 0.9600

loop_
_geom_torsion_atom_site_label_1
_geom_torsion_atom_site_label_2
_geom_torsion_atom_site_label_3
_geom_torsion_atom_site_label_4
_geom_torsion
C19 C10 C1 C2 -114.0(3)
C5 C10 C1 C2 8.9(4)
C9 C10 C1 C2 131.9(3)
C19 C10 C1 C14 110.1(3)
C5 C10 C1 C14 -126.9(3)
C9 C10 C1 C14 -4.0(3)
C25 O6 C12 C13 -134.3(4)
C25 O6 C12 C11 99.7(4)
O6 C12 C13 C18 -48.5(4)
C11 C12 C13 C18 74.0(4)
O6 C12 C13 C14 -169.2(2)
C11 C12 C13 C14 -46.8(4)
O6 C12 C13 C17 78.1(4)
C11 C12 C13 C17 -159.4(3)
C30 C8 C9 C11 -115.8(4)
C14 C8 C9 C11 67.4(3)
C30 C8 C9 C10 123.0(4)
C14 C8 C9 C10 -53.8(3)
C19 C10 C9 C8 -80.4(3)
C5 C10 C9 C8 155.3(3)
C1 C10 C9 C8 33.7(3)
C19 C10 C9 C11 161.6(3)
C5 C10 C9 C11 37.2(4)
C1 C10 C9 C11 -84.4(3)
C30 C8 C14 C15 -8.2(6)
C9 C8 C14 C15 168.5(3)
C30 C8 C14 C13 107.2(5)
C9 C8 C14 C13 -76.1(3)
C30 C8 C14 C1 -127.2(4)
C9 C8 C14 C1 49.5(3)
O4 C15 C14 C8 -29.6(5)
C16 C15 C14 C8 150.0(3)
O4 C15 C14 C13 -148.2(4)
C16 C15 C14 C13 31.4(4)
O4 C15 C14 C1 84.1(4)
C16 C15 C14 C1 -96.3(3)
C12 C13 C14 C8 65.9(3)
C18 C13 C14 C8 -56.1(4)
C17 C13 C14 C8 -171.6(3)
C12 C13 C14 C15 -166.0(3)
C18 C13 C14 C15 72.0(3)
C17 C13 C14 C15 -43.5(3)
C12 C13 C14 C1 -45.8(4)
C18 C13 C14 C1 -167.8(3)
C17 C13 C14 C1 76.7(3)
C2 C1 C14 C8 -158.1(3)
C10 C1 C14 C8 -27.0(3)
C2 C1 C14 C15 74.2(4)
C10 C1 C14 C15 -154.7(3)
C2 C1 C14 C13 -41.9(4)
C10 C1 C14 C13 89.3(3)
C57 O15 C47 C48 -136.4(4)
C57 O15 C47 C46 97.7(5)
C12 C13 C17 C20 -77.9(4)
C18 C13 C17 C20 50.0(4)
C14 C13 C17 C20 166.1(3)
C12 C13 C17 C16 155.9(3)
C18 C13 C17 C16 -76.2(3)
C14 C13 C17 C16 39.9(3)
O1 C3 C2 C1 117.4(4)
C4 C3 C2 C1 -66.3(4)
C10 C1 C2 C3 45.8(4)
C14 C1 C2 C3 174.1(3)
C19 C10 C5 C6 -60.4(4)
C9 C10 C5 C6 62.4(4)
C1 C10 C5 C6 178.3(3)
C19 C10 C5 C4 69.5(4)
C9 C10 C5 C4 -167.7(3)
C1 C10 C5 C4 -51.8(4)
C24 O3 C7 O2 5.3(7)
C24 O3 C7 C6 -176.2(4)
C27 O8 C11 C9 123.1(5)
C27 O8 C11 C12 -113.9(5)
C8 C9 C11 O8 69.4(3)
C10 C9 C11 O8 -177.8(3)
C8 C9 C11 C12 -51.1(4)
C10 C9 C11 C12 61.7(4)
O6 C12 C11 O8 46.6(4)
C13 C12 C11 O8 -77.4(4)
O6 C12 C11 C9 165.1(3)
C13 C12 C11 C9 41.0(4)
O1 C3 C4 C29 -31.6(5)
C2 C3 C4 C29 152.2(3)
O1 C3 C4 C28 83.5(5)
C2 C3 C4 C28 -92.7(4)
O1 C3 C4 C5 -159.6(3)
C2 C3 C4 C5 24.2(4)
C10 C5 C4 C3 34.9(4)
C6 C5 C4 C3 163.2(3)
C10 C5 C4 C29 -89.9(4)
C6 C5 C4 C29 38.4(5)
C10 C5 C4 C28 149.0(3)
C6 C5 C4 C28 -82.6(4)
O15 C47 C48 C52 -49.8(5)
C46 C47 C48 C52 73.1(5)
O15 C47 C48 C44 -171.0(3)
C46 C47 C48 C44 -48.1(5)
O15 C47 C48 C49 75.7(4)
C46 C47 C48 C49 -161.4(4)
C53 C49 C48 C47 -77.6(5)
C50 C49 C48 C47 156.1(4)
C53 C49 C48 C52 49.6(5)
C50 C49 C48 C52 -76.7(4)
C53 C49 C48 C44 166.2(4)
C50 C49 C48 C44 40.0(4)
O2 C7 C6 C5 -126.3(5)
O3 C7 C6 C5 55.3(5)
C10 C5 C6 C7 -157.2(4)
C4 C5 C6 C7 72.3(5)
C16 C17 C20 C21 26.4(7)
C13 C17 C20 C21 -93.9(7)
C16 C17 C20 C22 -149.0(5)
C13 C17 C20 C22 90.7(6)
C33 C38 C37 C36 45.7(5)
C33 C38 C37 C44 173.3(4)
O12 C51 C44 C45 -32.2(7)
C50 C51 C44 C45 148.3(5)
O12 C51 C44 C48 -153.1(5)
C50 C51 C44 C48 27.4(5)
O12 C51 C44 C37 80.5(6)
C50 C51 C44 C37 -99.0(4)
C47 C48 C44 C45 65.8(4)
C52 C48 C44 C45 -56.0(5)
C49 C48 C44 C45 -170.8(3)
C47 C48 C44 C51 -164.5(3)
C52 C48 C44 C51 73.6(5)
C49 C48 C44 C51 -41.2(4)
C47 C48 C44 C37 -45.8(5)
C52 C48 C44 C37 -167.6(4)
C49 C48 C44 C37 77.6(4)
C38 C37 C44 C45 -158.0(4)
C36 C37 C44 C45 -27.4(4)
C38 C37 C44 C51 74.6(5)
C36 C37 C44 C51 -154.8(4)
C38 C37 C44 C48 -41.1(6)
C36 C37 C44 C48 89.5(4)
C50 C49 C53 C56 21.2(8)
C48 C49 C53 C56 -98.8(7)
C50 C49 C53 C54 -154.3(5)
C48 C49 C53 C54 85.7(6)
O4 C15 C16 C17 173.1(4)
C14 C15 C16 C17 -6.5(4)
C20 C17 C16 C15 -149.2(3)
C13 C17 C16 C15 -21.1(4)
C38 C37 C36 C43 132.2(4)
C44 C37 C36 C43 -3.2(4)
C38 C37 C36 C61 -114.5(5)
C44 C37 C36 C61 110.2(4)
C38 C37 C36 C35 8.0(6)
C44 C37 C36 C35 -127.3(4)
C56 C53 C54 C55 1.2(7)
C49 C53 C54 C55 177.6(5)
C37 C38 C33 O10 118.1(6)
C37 C38 C33 C34 -64.4(5)
C51 C44 C45 C64 -12.4(8)
C48 C44 C45 C64 105.3(6)
C37 C44 C45 C64 -129.8(6)
C51 C44 C45 C43 166.6(4)
C48 C44 C45 C43 -75.7(5)
C37 C44 C45 C43 49.1(4)
C47 O15 C57 O16 6.3(10)
C47 O15 C57 C58 -177.4(5)
C53 C54 C55 O13 -0.4(8)
C56 O13 C55 C54 -0.5(8)
C43 C36 C35 C41 59.9(7)
C61 C36 C35 C41 -62.1(7)
C37 C36 C35 C41 176.7(6)
C43 C36 C35 C34 -169.0(4)
C61 C36 C35 C34 69.0(5)
C37 C36 C35 C34 -52.1(6)
C12 O6 C25 O7 6.4(9)
C12 O6 C25 C26 -178.2(6)
C59 O14 C46 C47 -145.3(8)
C59 O14 C46 C43 92.1(8)
O15 C47 C46 O14 49.2(5)
C48 C47 C46 O14 -75.4(5)
O15 C47 C46 C43 168.4(5)
C48 C47 C46 C43 43.8(6)
O10 C33 C34 C40 -31.5(8)
C38 C33 C34 C40 151.0(6)
O10 C33 C34 C35 -161.1(5)
C38 C33 C34 C35 21.4(6)
O10 C33 C34 C39 83.5(7)
C38 C33 C34 C39 -94.0(6)
C41 C35 C34 C33 166.2(5)
C36 C35 C34 C33 36.8(6)
C41 C35 C34 C40 40.7(8)
C36 C35 C34 C40 -88.7(7)
C41 C35 C34 C39 -80.9(6)
C36 C35 C34 C39 149.7(5)
C11 O8 C27 O9 11.8(11)
C11 O8 C27 C31 -174.5(6)
O12 C51 C50 C49 178.3(5)
C44 C51 C50 C49 -2.3(5)
C53 C49 C50 C51 -151.5(4)
C48 C49 C50 C51 -23.6(5)
C64 C45 C43 C36 125.6(6)
C44 C45 C43 C36 -53.3(4)
C64 C45 C43 C46 -113.6(6)
C44 C45 C43 C46 67.4(5)
C61 C36 C43 C45 -80.9(5)
C35 C36 C43 C45 155.5(4)
C37 C36 C43 C45 33.0(4)
C61 C36 C43 C46 161.7(4)
C35 C36 C43 C46 38.1(6)
C37 C36 C43 C46 -84.4(5)
O14 C46 C43 C45 65.9(5)
C47 C46 C43 C45 -53.4(6)
O14 C46 C43 C36 178.9(5)
C47 C46 C43 C36 59.5(6)
C21 C20 C22 C23 1.1(7)
C17 C20 C22 C23 177.4(5)
C20 C22 C23 O5 -0.9(8)
C21 O5 C23 C22 0.4(9)
C22 C20 C21 O5 -0.9(8)
C17 C20 C21 O5 -177.0(5)
C23 O5 C21 C20 0.4(9)
C54 C53 C56 O13 -1.5(8)
C49 C53 C56 O13 -177.8(5)
C55 O13 C56 C53 1.3(9)
C36 C35 C41 C42 -140.3(8)
C34 C35 C41 C42 88.3(9)
C46 O14 C59 O19 18.5(19)
C46 O14 C59 C60 -178.5(9)
C35 C41 C42 O17 39.7(18)
C35 C41 C42 O18 -136.7(10)
O17 C42 O18 C63 13.4(19)
C41 C42 O18 C63 -169.8(12)
